data_8106788
loop_
_publ_author_name
'Ren, Yun-Lai'
'Wang, Wen-Hui'
'Wang, Bin-Yu'
'Wang, Zhi-Qiang'

_publ_section_title
;
 Crystal structure of (acetylacetonato-\k2
 O:O&#x2032;)bis-((1-(2-hydroxyphenyl)-3-(pyridin-2-yl)prop-2-en-1-one)-\k2
 C,N)iridium(III), C33H27IrN2O6
;
_journal_issue 1
_journal_name_full 'Zeitschrift f\"ur Kristallographie - New Crystal Structures'
_journal_page_first 71
_journal_page_last 73
_journal_paper_doi 10.1515/ncrs-2015-0030
_journal_volume 231
_journal_year 2016
_chemical_formula_sum 'C33 H27 Ir N2 O6'
_chemical_formula_weight 739.77
_space_group_IT_number 2
_space_group_name_Hall '-P 1'
_space_group_name_H-M_alt 'P -1'
_symmetry_cell_setting triclinic
_symmetry_space_group_name_H-M 'P -1'
_atom_sites_solution_hydrogens geom
_atom_sites_solution_primary direct
_atom_sites_solution_secondary difmap
_cell_angle_alpha 76.259(2)
_cell_angle_beta 89.549(2)
_cell_angle_gamma 74.023(2)
_cell_formula_units_Z 2
_cell_length_a 7.4840(11)
_cell_length_b 11.7312(17)
_cell_length_c 17.438(2)
_cell_measurement_reflns_used 6144
_cell_measurement_temperature 293(2)
_cell_measurement_theta_max 26.75
_cell_measurement_theta_min 2.41
_cell_volume 1427.0(3)
_computing_cell_refinement 'Bruker SMART'
_computing_data_collection 'Bruker SMART'
_computing_data_reduction 'Bruker SAINT'
_computing_molecular_graphics 'Bruker SHELXTL'
_computing_publication_material 'Bruker SHELXTL'
_computing_structure_refinement 'SHELXL-97 (Sheldrick, 1997)'
_computing_structure_solution 'SHELXS-97 (Sheldrick, 1990)'
_diffrn_ambient_temperature 293(2)
_diffrn_measured_fraction_theta_full 0.987
_diffrn_measured_fraction_theta_max 0.987
_diffrn_measurement_device_type 'CCD area detector'
_diffrn_measurement_method 'phi and omega scans'
_diffrn_radiation_monochromator graphite
_diffrn_radiation_source 'fine-focus sealed tube'
_diffrn_radiation_type MoK\a
_diffrn_radiation_wavelength 0.71073
_diffrn_reflns_av_R_equivalents 0.0193
_diffrn_reflns_av_sigmaI/netI 0.0305
_diffrn_reflns_limit_h_max 9
_diffrn_reflns_limit_h_min -9
_diffrn_reflns_limit_k_max 14
_diffrn_reflns_limit_k_min -14
_diffrn_reflns_limit_l_max 21
_diffrn_reflns_limit_l_min -21
_diffrn_reflns_number 10813
_diffrn_reflns_theta_full 25.50
_diffrn_reflns_theta_max 25.50
_diffrn_reflns_theta_min 2.41
_diffrn_standards_decay_% 0
_diffrn_standards_interval_count 0
_diffrn_standards_interval_time 0
_diffrn_standards_number 0
_exptl_absorpt_coefficient_mu 4.727
_exptl_absorpt_correction_T_max 0.6493
_exptl_absorpt_correction_T_min 0.2885
_exptl_absorpt_correction_type multi-scan
_exptl_absorpt_process_details sadabs
_exptl_crystal_colour brown
_exptl_crystal_density_diffrn 1.722
_exptl_crystal_density_method 'not measured'
_exptl_crystal_description block
_exptl_crystal_F_000 728
_exptl_crystal_size_max 0.35
_exptl_crystal_size_mid 0.15
_exptl_crystal_size_min 0.10
_refine_diff_density_max 1.984
_refine_diff_density_min -0.874
_refine_diff_density_rms 0.102
_refine_ls_extinction_method none
_refine_ls_goodness_of_fit_ref 1.014
_refine_ls_hydrogen_treatment constr
_refine_ls_matrix_type full
_refine_ls_number_parameters 383
_refine_ls_number_reflns 5227
_refine_ls_number_restraints 0
_refine_ls_restrained_S_all 1.014
_refine_ls_R_factor_all 0.0319
_refine_ls_R_factor_gt 0.0280
_refine_ls_shift/su_max 0.007
_refine_ls_shift/su_mean 0.000
_refine_ls_structure_factor_coef Fsqd
_refine_ls_weighting_details 'calc w=1/[\s^2^(Fo^2^)+(0.0402P)^2^+1.5650P] where P=(Fo^2^+2Fc^2^)/3'
_refine_ls_weighting_scheme calc
_refine_ls_wR_factor_gt 0.0677
_refine_ls_wR_factor_ref 0.0697
_reflns_number_gt 4810
_reflns_number_total 5227
_reflns_threshold_expression >2sigma(I)
_cod_data_source_file suppl_ncrs-2015-0030_Suppl.cif
_cod_data_source_block b
_cod_depositor_comments
;
The following automatic conversions were performed:

data item '_symmetry_cell_setting' value 'Triclinic' was changed to
'triclinic' in accordance with the built-in table derived from the
CIF Core dictionary named 'cif_core.dic' version 2.4.5 last updated
on 2014-11-21.

Automatic conversion script
Id: cif_fix_values 8738 2021-04-28 16:35:53Z antanas 
;
_cod_original_sg_symbol_H-M P-1
_cod_database_code 8106788

loop_
_symmetry_equiv_pos_as_xyz
'x, y, z'
'-x, -y, -z'

loop_
_atom_site_label
_atom_site_type_symbol
_atom_site_fract_x
_atom_site_fract_y
_atom_site_fract_z
_atom_site_U_iso_or_equiv
_atom_site_adp_type
_atom_site_occupancy
_atom_site_symmetry_multiplicity
_atom_site_calc_flag
_atom_site_refinement_flags
_atom_site_disorder_assembly
_atom_site_disorder_group
Ir1 Ir 0.11713(2) 0.028128(15) 0.231657(10) 0.03341(7) Uani 1 1 d . . .
N1 N 0.0575(5) -0.0953(3) 0.3256(2) 0.0376(8) Uani 1 1 d . . .
N2 N 0.1799(5) 0.1635(3) 0.1471(2) 0.0373(8) Uani 1 1 d . . .
O1 O -0.2529(5) 0.3168(4) 0.2136(3) 0.0689(11) Uani 1 1 d . . .
O2 O -0.1712(6) 0.5171(4) 0.1593(3) 0.0690(11) Uani 1 1 d . . .
H2D H -0.2367 0.4703 0.1656 0.103 Uiso 1 1 calc R . .
O3 O 0.4741(7) -0.2093(4) 0.5138(2) 0.0766(13) Uani 1 1 d . . .
H3 H 0.4549 -0.1348 0.5031 0.115 Uiso 1 1 calc R . .
O4 O 0.3908(6) 0.0063(4) 0.4183(2) 0.0618(10) Uani 1 1 d . . .
O5 O -0.1211(4) 0.0275(3) 0.1653(2) 0.0463(8) Uani 1 1 d . . .
O6 O 0.2809(4) -0.1033(3) 0.1750(2) 0.0456(8) Uani 1 1 d . . .
C1 C 0.1156(7) -0.2190(5) 0.3375(3) 0.0510(12) Uani 1 1 d . . .
H1 H 0.1832 -0.2530 0.2994 0.061 Uiso 1 1 calc R . .
C2 C 0.0767(8) -0.2950(5) 0.4044(4) 0.0598(15) Uani 1 1 d . . .
H2 H 0.1161 -0.3793 0.4108 0.072 Uiso 1 1 calc R . .
C3 C -0.0199(8) -0.2471(5) 0.4620(3) 0.0574(14) Uani 1 1 d . . .
H3A H -0.0429 -0.2980 0.5083 0.069 Uiso 1 1 calc R . .
C4 C -0.0820(7) -0.1220(5) 0.4498(3) 0.0523(13) Uani 1 1 d . . .
H4 H -0.1493 -0.0877 0.4878 0.063 Uiso 1 1 calc R . .
C5 C -0.0445(7) -0.0465(5) 0.3805(3) 0.0435(11) Uani 1 1 d . . .
C6 C -0.1050(7) 0.0870(5) 0.3589(3) 0.0457(11) Uani 1 1 d . . .
H6 H -0.1813 0.1321 0.3900 0.055 Uiso 1 1 calc R . .
C7 C -0.0433(6) 0.1398(4) 0.2917(3) 0.0383(10) Uani 1 1 d . . .
C8 C -0.1062(6) 0.2736(4) 0.2557(3) 0.0429(11) Uani 1 1 d . . .
C9 C 0.0142(6) 0.3515(4) 0.2621(3) 0.0405(10) Uani 1 1 d . . .
C10 C 0.1693(7) 0.3092(5) 0.3158(3) 0.0468(11) Uani 1 1 d . . .
H10 H 0.1929 0.2327 0.3509 0.056 Uiso 1 1 calc R . .
C11 C 0.2885(8) 0.3812(5) 0.3171(4) 0.0613(15) Uani 1 1 d . . .
H11 H 0.3925 0.3526 0.3525 0.074 Uiso 1 1 calc R . .
C12 C 0.2519(10) 0.4938(6) 0.2662(4) 0.0717(18) Uani 1 1 d . . .
H12 H 0.3330 0.5411 0.2670 0.086 Uiso 1 1 calc R . .
C13 C 0.0983(9) 0.5394(5) 0.2137(4) 0.0669(17) Uani 1 1 d . . .
H13 H 0.0756 0.6168 0.1797 0.080 Uiso 1 1 calc R . .
C14 C -0.0219(8) 0.4693(5) 0.2119(3) 0.0512(12) Uani 1 1 d . . .
C15 C 0.0722(7) 0.2301(5) 0.0821(3) 0.0456(11) Uani 1 1 d . . .
H15 H -0.0386 0.2135 0.0721 0.055 Uiso 1 1 calc R . .
C16 C 0.1218(8) 0.3229(5) 0.0298(3) 0.0553(13) Uani 1 1 d . . .
H16 H 0.0437 0.3694 -0.0144 0.066 Uiso 1 1 calc R . .
C17 C 0.2870(8) 0.3461(5) 0.0434(3) 0.0586(14) Uani 1 1 d . . .
H17 H 0.3229 0.4076 0.0081 0.070 Uiso 1 1 calc R . .
C18 C 0.3990(8) 0.2779(5) 0.1097(3) 0.0530(13) Uani 1 1 d . . .
H18 H 0.5110 0.2932 0.1197 0.064 Uiso 1 1 calc R . .
C19 C 0.3439(6) 0.1853(4) 0.1622(3) 0.0388(10) Uani 1 1 d . . .
C20 C 0.4428(6) 0.1103(4) 0.2359(3) 0.0411(10) Uani 1 1 d . . .
H20 H 0.5591 0.1143 0.2515 0.049 Uiso 1 1 calc R . .
C21 C 0.3549(6) 0.0343(4) 0.2805(3) 0.0365(10) Uani 1 1 d . . .
C22 C 0.4234(6) -0.0400(4) 0.3619(3) 0.0408(10) Uani 1 1 d . . .
C23 C 0.5163(6) -0.1727(4) 0.3737(3) 0.0434(11) Uani 1 1 d . . .
C24 C 0.5823(7) -0.2223(5) 0.3113(3) 0.0572(14) Uani 1 1 d . . .
H24 H 0.5759 -0.1713 0.2610 0.069 Uiso 1 1 calc R . .
C25 C 0.6586(10) -0.3482(7) 0.3229(5) 0.082(2) Uani 1 1 d . . .
H25 H 0.7041 -0.3811 0.2807 0.098 Uiso 1 1 calc R . .
C26 C 0.6660(10) -0.4226(6) 0.3964(5) 0.085(2) Uani 1 1 d . . .
H26 H 0.7137 -0.5067 0.4038 0.102 Uiso 1 1 calc R . .
C27 C 0.6046(9) -0.3758(6) 0.4596(4) 0.0729(18) Uani 1 1 d . . .
H27 H 0.6122 -0.4280 0.5095 0.088 Uiso 1 1 calc R . .
C28 C 0.5310(8) -0.2510(5) 0.4492(4) 0.0553(13) Uani 1 1 d . . .
C29 C -0.3074(8) -0.0290(6) 0.0807(4) 0.0626(15) Uani 1 1 d . . .
H29A H -0.3770 -0.0711 0.1180 0.094 Uiso 1 1 calc R . .
H29B H -0.2890 -0.0640 0.0357 0.094 Uiso 1 1 calc R . .
H29C H -0.3750 0.0559 0.0639 0.094 Uiso 1 1 calc R . .
C30 C -0.1199(7) -0.0417(5) 0.1195(3) 0.0432(11) Uani 1 1 d . . .
C31 C 0.0342(7) -0.1251(5) 0.1007(3) 0.0497(12) Uani 1 1 d . . .
H31 H 0.0106 -0.1687 0.0657 0.060 Uiso 1 1 calc R . .
C32 C 0.2189(7) -0.1523(4) 0.1272(3) 0.0432(11) Uani 1 1 d . . .
C33 C 0.3654(8) -0.2471(5) 0.0982(4) 0.0620(15) Uani 1 1 d . . .
H33A H 0.4514 -0.2092 0.0687 0.093 Uiso 1 1 calc R . .
H33B H 0.3068 -0.2825 0.0649 0.093 Uiso 1 1 calc R . .
H33C H 0.4311 -0.3100 0.1427 0.093 Uiso 1 1 calc R . .

loop_
_atom_site_aniso_label
_atom_site_aniso_U_11
_atom_site_aniso_U_22
_atom_site_aniso_U_33
_atom_site_aniso_U_23
_atom_site_aniso_U_13
_atom_site_aniso_U_12
Ir1 0.03534(11) 0.03524(11) 0.03205(10) -0.01038(7) 0.00217(7) -0.01200(7)
N1 0.039(2) 0.035(2) 0.043(2) -0.0119(17) 0.0031(16) -0.0153(16)
N2 0.042(2) 0.041(2) 0.0302(19) -0.0107(16) 0.0040(16) -0.0125(17)
O1 0.052(2) 0.058(2) 0.090(3) -0.014(2) -0.023(2) -0.0067(18)
O2 0.079(3) 0.051(2) 0.062(3) -0.0007(19) -0.017(2) -0.002(2)
O3 0.105(3) 0.063(3) 0.045(2) 0.002(2) 0.008(2) -0.010(3)
O4 0.084(3) 0.054(2) 0.039(2) -0.0169(18) -0.0094(18) -0.001(2)
O5 0.0405(18) 0.054(2) 0.050(2) -0.0210(17) 0.0014(15) -0.0167(15)
O6 0.0449(18) 0.049(2) 0.047(2) -0.0222(16) 0.0042(15) -0.0117(15)
C1 0.053(3) 0.045(3) 0.058(3) -0.012(2) 0.005(2) -0.020(2)
C2 0.064(3) 0.047(3) 0.066(4) 0.001(3) -0.002(3) -0.023(3)
C3 0.062(3) 0.061(4) 0.048(3) 0.003(3) 0.006(3) -0.029(3)
C4 0.055(3) 0.064(4) 0.040(3) -0.009(2) 0.009(2) -0.024(3)
C5 0.041(3) 0.056(3) 0.037(3) -0.014(2) 0.004(2) -0.020(2)
C6 0.043(3) 0.053(3) 0.047(3) -0.020(2) 0.010(2) -0.015(2)
C7 0.034(2) 0.041(3) 0.042(3) -0.016(2) 0.0006(19) -0.0104(19)
C8 0.041(3) 0.043(3) 0.043(3) -0.015(2) 0.001(2) -0.005(2)
C9 0.046(3) 0.038(2) 0.038(2) -0.015(2) 0.004(2) -0.007(2)
C10 0.062(3) 0.037(3) 0.042(3) -0.012(2) -0.003(2) -0.014(2)
C11 0.065(4) 0.056(3) 0.063(4) -0.019(3) -0.011(3) -0.014(3)
C12 0.083(5) 0.048(3) 0.091(5) -0.019(3) 0.004(4) -0.029(3)
C13 0.084(5) 0.043(3) 0.070(4) -0.002(3) 0.001(3) -0.021(3)
C14 0.063(3) 0.038(3) 0.046(3) -0.008(2) 0.001(2) -0.005(2)
C15 0.052(3) 0.047(3) 0.037(3) -0.009(2) -0.004(2) -0.012(2)
C16 0.073(4) 0.051(3) 0.037(3) -0.004(2) -0.003(2) -0.015(3)
C17 0.072(4) 0.052(3) 0.048(3) 0.001(3) 0.013(3) -0.025(3)
C18 0.053(3) 0.054(3) 0.051(3) -0.002(2) 0.006(2) -0.023(3)
C19 0.042(2) 0.041(3) 0.037(2) -0.011(2) 0.0058(19) -0.015(2)
C20 0.036(2) 0.046(3) 0.043(3) -0.009(2) -0.0002(19) -0.016(2)
C21 0.034(2) 0.035(2) 0.040(2) -0.0116(19) -0.0017(18) -0.0063(18)
C22 0.037(2) 0.046(3) 0.039(3) -0.010(2) -0.0008(19) -0.010(2)
C23 0.037(2) 0.039(3) 0.048(3) -0.006(2) -0.007(2) -0.006(2)
C24 0.051(3) 0.059(3) 0.055(3) -0.020(3) -0.007(2) 0.001(3)
C25 0.075(4) 0.074(5) 0.090(5) -0.042(4) -0.010(4) 0.009(3)
C26 0.089(5) 0.041(3) 0.112(6) -0.014(4) -0.029(4) 0.000(3)
C27 0.079(4) 0.050(4) 0.079(5) 0.002(3) -0.015(4) -0.016(3)
C28 0.051(3) 0.050(3) 0.060(3) -0.003(3) -0.008(3) -0.012(2)
C29 0.054(3) 0.079(4) 0.066(4) -0.026(3) -0.004(3) -0.030(3)
C30 0.049(3) 0.045(3) 0.039(3) -0.008(2) 0.001(2) -0.022(2)
C31 0.057(3) 0.052(3) 0.050(3) -0.024(2) 0.000(2) -0.022(3)
C32 0.056(3) 0.038(3) 0.040(3) -0.014(2) 0.008(2) -0.016(2)
C33 0.067(4) 0.057(3) 0.069(4) -0.031(3) 0.014(3) -0.015(3)

loop_
_atom_type_symbol
_atom_type_description
_atom_type_scat_dispersion_real
_atom_type_scat_dispersion_imag
_atom_type_scat_source
C C 0.0033 0.0016 'International Tables Vol C Tables 4.2.6.8 and 6.1.1.4'
H H 0.0000 0.0000 'International Tables Vol C Tables 4.2.6.8 and 6.1.1.4'
Ir Ir -1.4442 7.9887 'International Tables Vol C Tables 4.2.6.8 and 6.1.1.4'
N N 0.0061 0.0033 'International Tables Vol C Tables 4.2.6.8 and 6.1.1.4'
O O 0.0106 0.0060 'International Tables Vol C Tables 4.2.6.8 and 6.1.1.4'

loop_
_geom_angle_atom_site_label_1
_geom_angle_atom_site_label_2
_geom_angle_atom_site_label_3
_geom_angle
_geom_angle_site_symmetry_1
_geom_angle_site_symmetry_3
C21 Ir1 C7 93.47(18) . .
C21 Ir1 N1 96.55(17) . .
C7 Ir1 N1 78.75(17) . .
C21 Ir1 N2 79.31(17) . .
C7 Ir1 N2 95.97(17) . .
N1 Ir1 N2 173.16(14) . .
C21 Ir1 O6 87.80(15) . .
C7 Ir1 O6 174.91(16) . .
N1 Ir1 O6 96.21(14) . .
N2 Ir1 O6 89.11(14) . .
C21 Ir1 O5 172.60(15) . .
C7 Ir1 O5 91.17(15) . .
N1 Ir1 O5 90.00(14) . .
N2 Ir1 O5 94.48(14) . .
O6 Ir1 O5 88.08(13) . .
C1 N1 C5 118.9(4) . .
C1 N1 Ir1 125.6(3) . .
C5 N1 Ir1 115.4(3) . .
C15 N2 C19 120.1(4) . .
C15 N2 Ir1 125.3(3) . .
C19 N2 Ir1 114.6(3) . .
C14 O2 H2D 109.5 . .
C28 O3 H3 109.5 . .
C30 O5 Ir1 125.0(3) . .
C32 O6 Ir1 125.7(3) . .
N1 C1 C2 121.5(5) . .
N1 C1 H1 119.2 . .
C2 C1 H1 119.2 . .
C3 C2 C1 120.2(6) . .
C3 C2 H2 119.9 . .
C1 C2 H2 119.9 . .
C2 C3 C4 118.6(5) . .
C2 C3 H3A 120.7 . .
C4 C3 H3A 120.7 . .
C3 C4 C5 120.2(5) . .
C3 C4 H4 119.9 . .
C5 C4 H4 119.9 . .
N1 C5 C4 120.4(5) . .
N1 C5 C6 113.4(4) . .
C4 C5 C6 126.1(5) . .
C7 C6 C5 115.4(4) . .
C7 C6 H6 122.3 . .
C5 C6 H6 122.3 . .
C6 C7 C8 123.2(4) . .
C6 C7 Ir1 116.8(4) . .
C8 C7 Ir1 119.6(3) . .
O1 C8 C9 120.0(5) . .
O1 C8 C7 119.0(4) . .
C9 C8 C7 120.6(4) . .
C10 C9 C14 118.6(5) . .
C10 C9 C8 121.2(4) . .
C14 C9 C8 120.2(4) . .
C11 C10 C9 120.2(5) . .
C11 C10 H10 119.9 . .
C9 C10 H10 119.9 . .
C12 C11 C10 119.6(6) . .
C12 C11 H11 120.2 . .
C10 C11 H11 120.2 . .
C11 C12 C13 121.8(6) . .
C11 C12 H12 119.1 . .
C13 C12 H12 119.1 . .
C12 C13 C14 119.4(6) . .
C12 C13 H13 120.3 . .
C14 C13 H13 120.3 . .
O2 C14 C13 117.7(5) . .
O2 C14 C9 121.9(5) . .
C13 C14 C9 120.3(5) . .
N2 C15 C16 121.5(5) . .
N2 C15 H15 119.3 . .
C16 C15 H15 119.3 . .
C17 C16 C15 119.5(5) . .
C17 C16 H16 120.2 . .
C15 C16 H16 120.2 . .
C16 C17 C18 119.4(5) . .
C16 C17 H17 120.3 . .
C18 C17 H17 120.3 . .
C17 C18 C19 119.7(5) . .
C17 C18 H18 120.1 . .
C19 C18 H18 120.1 . .
N2 C19 C18 119.7(4) . .
N2 C19 C20 114.5(4) . .
C18 C19 C20 125.8(4) . .
C21 C20 C19 115.4(4) . .
C21 C20 H20 122.3 . .
C19 C20 H20 122.3 . .
C20 C21 C22 123.5(4) . .
C20 C21 Ir1 116.0(3) . .
C22 C21 Ir1 120.5(3) . .
O4 C22 C23 121.0(4) . .
O4 C22 C21 120.1(4) . .
C23 C22 C21 118.7(4) . .
C24 C23 C28 118.7(5) . .
C24 C23 C22 121.5(5) . .
C28 C23 C22 119.7(5) . .
C23 C24 C25 120.6(6) . .
C23 C24 H24 119.7 . .
C25 C24 H24 119.7 . .
C26 C25 C24 119.5(7) . .
C26 C25 H25 120.2 . .
C24 C25 H25 120.2 . .
C27 C26 C25 121.2(6) . .
C27 C26 H26 119.4 . .
C25 C26 H26 119.4 . .
C26 C27 C28 120.0(6) . .
C26 C27 H27 120.0 . .
C28 C27 H27 120.0 . .
O3 C28 C27 117.7(6) . .
O3 C28 C23 122.3(5) . .
C27 C28 C23 120.0(6) . .
C30 C29 H29A 109.5 . .
C30 C29 H29B 109.5 . .
H29A C29 H29B 109.5 . .
C30 C29 H29C 109.5 . .
H29A C29 H29C 109.5 . .
H29B C29 H29C 109.5 . .
O5 C30 C31 126.6(4) . .
O5 C30 C29 115.7(5) . .
C31 C30 C29 117.6(5) . .
C32 C31 C30 128.7(5) . .
C32 C31 H31 115.7 . .
C30 C31 H31 115.7 . .
O6 C32 C31 125.7(4) . .
O6 C32 C33 114.7(5) . .
C31 C32 C33 119.6(4) . .
C32 C33 H33A 109.5 . .
C32 C33 H33B 109.5 . .
H33A C33 H33B 109.5 . .
C32 C33 H33C 109.5 . .
H33A C33 H33C 109.5 . .
H33B C33 H33C 109.5 . .

loop_
_geom_bond_atom_site_label_1
_geom_bond_atom_site_label_2
_geom_bond_distance
_geom_bond_site_symmetry_2
Ir1 C21 2.005(4) .
Ir1 C7 2.005(4) .
Ir1 N1 2.048(4) .
Ir1 N2 2.050(4) .
Ir1 O6 2.126(3) .
Ir1 O5 2.136(3) .
N1 C1 1.360(6) .
N1 C5 1.356(6) .
N2 C15 1.339(6) .
N2 C19 1.360(6) .
O1 C8 1.238(6) .
O2 C14 1.353(6) .
O2 H2D 0.8200 .
O3 C28 1.352(7) .
O3 H3 0.8200 .
O4 C22 1.224(6) .
O5 C30 1.266(6) .
O6 C32 1.274(6) .
C1 C2 1.373(8) .
C1 H1 0.9300 .
C2 C3 1.370(8) .
C2 H2 0.9300 .
C3 C4 1.375(8) .
C3 H3A 0.9300 .
C4 C5 1.395(7) .
C4 H4 0.9300 .
C5 C6 1.460(7) .
C6 C7 1.332(7) .
C6 H6 0.9300 .
C7 C8 1.486(7) .
C8 C9 1.471(7) .
C9 C10 1.397(7) .
C9 C14 1.405(7) .
C10 C11 1.390(8) .
C10 H10 0.9300 .
C11 C12 1.362(9) .
C11 H11 0.9300 .
C12 C13 1.376(9) .
C12 H12 0.9300 .
C13 C14 1.381(8) .
C13 H13 0.9300 .
C15 C16 1.378(7) .
C15 H15 0.9300 .
C16 C17 1.371(8) .
C16 H16 0.9300 .
C17 C18 1.373(8) .
C17 H17 0.9300 .
C18 C19 1.399(7) .
C18 H18 0.9300 .
C19 C20 1.447(7) .
C20 C21 1.348(6) .
C20 H20 0.9300 .
C21 C22 1.488(6) .
C22 C23 1.484(7) .
C23 C24 1.379(7) .
C23 C28 1.400(7) .
C24 C25 1.395(9) .
C24 H24 0.9300 .
C25 C26 1.361(11) .
C25 H25 0.9300 .
C26 C27 1.365(10) .
C26 H26 0.9300 .
C27 C28 1.383(8) .
C27 H27 0.9300 .
C29 C30 1.517(7) .
C29 H29A 0.9600 .
C29 H29B 0.9600 .
C29 H29C 0.9600 .
C30 C31 1.385(7) .
C31 C32 1.387(7) .
C31 H31 0.9300 .
C32 C33 1.510(7) .
C33 H33A 0.9600 .
C33 H33B 0.9600 .
C33 H33C 0.9600 .

loop_
_geom_hbond_atom_site_label_D
_geom_hbond_atom_site_label_H
_geom_hbond_atom_site_label_A
_geom_hbond_distance_DH
_geom_hbond_distance_HA
_geom_hbond_distance_DA
_geom_hbond_angle_DHA
_geom_hbond_site_symmetry_A
O2 H2D O1 0.82 1.83 2.553(6) 145.7 .
O3 H3 O4 0.82 1.89 2.589(6) 142.6 .

loop_
_geom_torsion_atom_site_label_1
_geom_torsion_atom_site_label_2
_geom_torsion_atom_site_label_3
_geom_torsion_atom_site_label_4
_geom_torsion
_geom_torsion_site_symmetry_1
_geom_torsion_site_symmetry_2
_geom_torsion_site_symmetry_3
_geom_torsion_site_symmetry_4
C21 Ir1 N1 C1 -88.9(4) . . . .
C7 Ir1 N1 C1 178.8(4) . . . .
N2 Ir1 N1 C1 -141.4(11) . . . .
O6 Ir1 N1 C1 -0.4(4) . . . .
O5 Ir1 N1 C1 87.6(4) . . . .
C21 Ir1 N1 C5 89.1(3) . . . .
C7 Ir1 N1 C5 -3.2(3) . . . .
N2 Ir1 N1 C5 36.6(13) . . . .
O6 Ir1 N1 C5 177.6(3) . . . .
O5 Ir1 N1 C5 -94.4(3) . . . .
C21 Ir1 N2 C15 -175.5(4) . . . .
C7 Ir1 N2 C15 -83.1(4) . . . .
N1 Ir1 N2 C15 -122.2(11) . . . .
O6 Ir1 N2 C15 96.6(4) . . . .
O5 Ir1 N2 C15 8.6(4) . . . .
C21 Ir1 N2 C19 3.0(3) . . . .
C7 Ir1 N2 C19 95.5(3) . . . .
N1 Ir1 N2 C19 56.3(13) . . . .
O6 Ir1 N2 C19 -84.9(3) . . . .
O5 Ir1 N2 C19 -172.9(3) . . . .
C21 Ir1 O5 C30 60.3(13) . . . .
C7 Ir1 O5 C30 -170.9(4) . . . .
N1 Ir1 O5 C30 -92.1(4) . . . .
N2 Ir1 O5 C30 93.1(4) . . . .
O6 Ir1 O5 C30 4.1(4) . . . .
C21 Ir1 O6 C32 -177.9(4) . . . .
C7 Ir1 O6 C32 77.6(17) . . . .
N1 Ir1 O6 C32 85.8(4) . . . .
N2 Ir1 O6 C32 -98.5(4) . . . .
O5 Ir1 O6 C32 -4.0(4) . . . .
C5 N1 C1 C2 -1.4(7) . . . .
Ir1 N1 C1 C2 176.6(4) . . . .
N1 C1 C2 C3 -1.2(8) . . . .
C1 C2 C3 C4 2.3(9) . . . .
C2 C3 C4 C5 -0.9(8) . . . .
C1 N1 C5 C4 2.8(7) . . . .
Ir1 N1 C5 C4 -175.4(4) . . . .
C1 N1 C5 C6 -177.4(4) . . . .
Ir1 N1 C5 C6 4.5(5) . . . .
C3 C4 C5 N1 -1.7(8) . . . .
C3 C4 C5 C6 178.5(5) . . . .
N1 C5 C6 C7 -3.5(6) . . . .
C4 C5 C6 C7 176.3(5) . . . .
C5 C6 C7 C8 173.2(4) . . . .
C5 C6 C7 Ir1 0.8(6) . . . .
C21 Ir1 C7 C6 -94.8(4) . . . .
N1 Ir1 C7 C6 1.2(4) . . . .
N2 Ir1 C7 C6 -174.4(4) . . . .
O6 Ir1 C7 C6 9.4(19) . . . .
O5 Ir1 C7 C6 91.0(4) . . . .
C21 Ir1 C7 C8 92.6(4) . . . .
N1 Ir1 C7 C8 -171.4(4) . . . .
N2 Ir1 C7 C8 13.0(4) . . . .
O6 Ir1 C7 C8 -163.2(15) . . . .
O5 Ir1 C7 C8 -81.7(4) . . . .
C6 C7 C8 O1 -83.6(6) . . . .
Ir1 C7 C8 O1 88.5(5) . . . .
C6 C7 C8 C9 103.5(6) . . . .
Ir1 C7 C8 C9 -84.4(5) . . . .
O1 C8 C9 C10 172.7(5) . . . .
C7 C8 C9 C10 -14.5(7) . . . .
O1 C8 C9 C14 -9.5(7) . . . .
C7 C8 C9 C14 163.4(5) . . . .
C14 C9 C10 C11 -2.3(7) . . . .
C8 C9 C10 C11 175.5(5) . . . .
C9 C10 C11 C12 0.7(9) . . . .
C10 C11 C12 C13 0.7(10) . . . .
C11 C12 C13 C14 -0.5(10) . . . .
C12 C13 C14 O2 -179.8(6) . . . .
C12 C13 C14 C9 -1.2(9) . . . .
C10 C9 C14 O2 -178.9(5) . . . .
C8 C9 C14 O2 3.2(8) . . . .
C10 C9 C14 C13 2.6(8) . . . .
C8 C9 C14 C13 -175.3(5) . . . .
C19 N2 C15 C16 -1.1(7) . . . .
Ir1 N2 C15 C16 177.4(4) . . . .
N2 C15 C16 C17 1.5(8) . . . .
C15 C16 C17 C18 -1.1(9) . . . .
C16 C17 C18 C19 0.4(9) . . . .
C15 N2 C19 C18 0.3(7) . . . .
Ir1 N2 C19 C18 -178.3(4) . . . .
C15 N2 C19 C20 177.6(4) . . . .
Ir1 N2 C19 C20 -1.0(5) . . . .
C17 C18 C19 N2 0.1(8) . . . .
C17 C18 C19 C20 -176.9(5) . . . .
N2 C19 C20 C21 -2.9(6) . . . .
C18 C19 C20 C21 174.2(5) . . . .
C19 C20 C21 C22 -173.1(4) . . . .
C19 C20 C21 Ir1 5.6(6) . . . .
C7 Ir1 C21 C20 -100.1(4) . . . .
N1 Ir1 C21 C20 -179.2(4) . . . .
N2 Ir1 C21 C20 -4.7(4) . . . .
O6 Ir1 C21 C20 84.8(4) . . . .
O5 Ir1 C21 C20 28.6(14) . . . .
C7 Ir1 C21 C22 78.6(4) . . . .
N1 Ir1 C21 C22 -0.5(4) . . . .
N2 Ir1 C21 C22 174.0(4) . . . .
O6 Ir1 C21 C22 -96.5(4) . . . .
O5 Ir1 C21 C22 -152.7(10) . . . .
C20 C21 C22 O4 81.8(6) . . . .
Ir1 C21 C22 O4 -96.8(5) . . . .
C20 C21 C22 C23 -103.6(6) . . . .
Ir1 C21 C22 C23 77.8(5) . . . .
O4 C22 C23 C24 -168.8(5) . . . .
C21 C22 C23 C24 16.6(7) . . . .
O4 C22 C23 C28 13.9(7) . . . .
C21 C22 C23 C28 -160.6(4) . . . .
C28 C23 C24 C25 1.3(8) . . . .
C22 C23 C24 C25 -175.9(5) . . . .
C23 C24 C25 C26 0.7(10) . . . .
C24 C25 C26 C27 -1.8(11) . . . .
C25 C26 C27 C28 0.8(11) . . . .
C26 C27 C28 O3 -179.3(6) . . . .
C26 C27 C28 C23 1.2(9) . . . .
C24 C23 C28 O3 178.3(5) . . . .
C22 C23 C28 O3 -4.4(8) . . . .
C24 C23 C28 C27 -2.3(8) . . . .
C22 C23 C28 C27 175.1(5) . . . .
Ir1 O5 C30 C31 -3.1(7) . . . .
Ir1 O5 C30 C29 177.9(3) . . . .
O5 C30 C31 C32 0.2(9) . . . .
C29 C30 C31 C32 179.2(5) . . . .
Ir1 O6 C32 C31 2.9(7) . . . .
Ir1 O6 C32 C33 -177.5(3) . . . .
C30 C31 C32 O6 -0.1(9) . . . .
C30 C31 C32 C33 -179.6(5) . . . .
